data_1007260
loop_
_publ_author_name
'Masse, R'
'Durif, A'

_publ_section_title
;
Structure of tribarium dibismuth tetrakis(phosphate)
;
_journal_coden_ASTM ACSCEE
_journal_name_full 'Acta Crystallographica C (39,1983-)'
_journal_page_first 1717
_journal_page_last 1718
_journal_volume 41
_journal_year 1985
_chemical_formula_structural 'Ba3 Bi2 (P O4)4'
_chemical_formula_sum 'Ba3 Bi2 O16 P4'
_chemical_name_systematic 'Tribarium dibismuth tetrakis(phosphate(V))'
_space_group_IT_number 15
_symmetry_cell_setting monoclinic
_symmetry_Int_Tables_number 15
_symmetry_space_group_name_Hall '-C 2yc'
_symmetry_space_group_name_H-M 'C 1 2/c 1'
_cell_angle_alpha 90
_cell_angle_beta 109.98(6)
_cell_angle_gamma 90
_cell_formula_units_Z 4
_cell_length_a 20.297990000(19999998)
_cell_length_b 8.730(3)
_cell_length_c 8.766(3)
_cell_volume 1459.9
_exptl_crystal_density_meas 5.5
_refine_ls_R_factor_all 0.038
_cod_database_code 1007260

loop_
_symmetry_equiv_pos_as_xyz
x,y,z
-x,y,1/2-z
-x,-y,-z
x,-y,1/2+z
1/2+x,1/2+y,z
1/2-x,1/2+y,1/2-z
1/2-x,1/2-y,-z
1/2+x,1/2-y,1/2+z

loop_
_atom_site_label
_atom_site_type_symbol
_atom_site_symmetry_multiplicity
_atom_site_Wyckoff_symbol
_atom_site_fract_x
_atom_site_fract_y
_atom_site_fract_z
_atom_site_occupancy
_atom_site_attached_hydrogens
_atom_site_calc_flag
Bi1 Bi3+ 8 f 0.08095(1) 0.44536(4) 0.18808(4) 1. 0 d
Ba1 Ba2+ 8 f 0.21676(2) 0.06266(6) 0.27532(6) 1. 0 d
Ba2 Ba2+ 4 e 0. 0.94447(9) 0.25 1. 0 d
P1 P5+ 8 f 0.3888(1) 0.7111(3) 0.0090(3) 1. 0 d
P2 P5+ 8 f 0.3553(1) 0.1930(3) 0.0499(3) 1. 0 d
O1 O2- 8 f 0.3091(4) 0.7065(10) 0.9233(10) 1. 0 d
O2 O2- 8 f 0.0787(4) 0.6291(9) 0.0024(10) 1. 0 d
O3 O2- 8 f 0.4263(4) 0.4146(9) 0.4513(9) 1. 0 d
O4 O2- 8 f 0.4046(4) 0.3050(8) 0.6959(8) 1. 0 d
O5 O2- 8 f 0.3304(3) 0.0692(8) 0.1471(8) 1. 0 d
O6 O2- 8 f 0.1706(3) 0.3567(8) 0.1327(7) 1. 0 d
O7 O2- 8 f 0.3277(5) 0.3497(9) 0.0613(9) 1. 0 d
O8 O2- 8 f 0.4351(4) 0.1803(10) 0.1037(10) 1. 0 d

loop_
_atom_type_symbol
_atom_type_oxidation_number
Bi3+ 3.000
Ba2+ 2.000
P5+ 5.000
O2- -2.000
